data_4307208
loop_
_publ_author_name
'Bing Lian'
'Christophe M. Thomas'
'Osvaldo L. Casagrande'
'Christian W. Lehmann'
'Thierry Roisnel'
'Jean-Fran\,cois Carpentier'

_publ_section_title
;
Aluminum and Zinc Complexes Based on an Amino-Bis(pyrazolyl) Ligand:
Synthesis, Structures, and Use in MMA and Lactide Polymerization
;
_journal_name_full 'Inorganic Chemistry'
_journal_page_first 328
_journal_page_last 340
_journal_paper_doi 10.1021/ic061749z
_journal_volume 46
_journal_year 2007
_chemical_compound_source pentane
_chemical_formula_moiety 'C16 H28 Al N5'
_chemical_formula_sum 'C16 H28 Al N5'
_chemical_formula_weight 317.41
_chemical_name_systematic
; 
 ? 
;
_space_group_IT_number 14
_symmetry_cell_setting monoclinic
_symmetry_Int_Tables_number 14
_symmetry_space_group_name_Hall '-P 2ybc'
_symmetry_space_group_name_H-M 'P 1 21/c 1'
_atom_sites_solution_hydrogens geom
_atom_sites_solution_primary direct
_atom_sites_solution_secondary difmap
_cell_angle_alpha 90.00
_cell_angle_beta 94.8040(10)
_cell_angle_gamma 90.00
_cell_formula_units_Z 4
_cell_length_a 13.0200(3)
_cell_length_b 9.5441(2)
_cell_length_c 14.5474(3)
_cell_measurement_reflns_used 21307
_cell_measurement_temperature 100
_cell_measurement_theta_max 31.00
_cell_measurement_theta_min 2.91
_cell_volume 1801.37(7)
_computing_cell_refinement 'Denzo / Scalepack (Otwinowski 1997)'
_computing_data_collection 'Collect software (Nonius, 1998)'
_computing_data_reduction 'Denzo / Scalepack (Otwinowski 1997)'
_computing_molecular_graphics 'DIAMOND (Crystal Impact GbR, 1999)'
_computing_structure_refinement 'SHELXL-97 (Sheldrick, 1997)'
_computing_structure_solution 'SHELXS-97 (Sheldrick, 1990)'
_diffrn_ambient_temperature 100
_diffrn_measured_fraction_theta_full 0.998
_diffrn_measured_fraction_theta_max 0.998
_diffrn_measurement_device_type 'Nonius KappaCCD'
_diffrn_measurement_method 'CCD \w-scan'
_diffrn_radiation_monochromator graphite
_diffrn_radiation_source '0.3 mm focus rotating anode'
_diffrn_radiation_type MoK\a
_diffrn_radiation_wavelength 0.71073
_diffrn_reflns_av_R_equivalents 0.0543
_diffrn_reflns_av_sigmaI/netI 0.0284
_diffrn_reflns_limit_h_max 18
_diffrn_reflns_limit_h_min -18
_diffrn_reflns_limit_k_max 13
_diffrn_reflns_limit_k_min -13
_diffrn_reflns_limit_l_max 21
_diffrn_reflns_limit_l_min -21
_diffrn_reflns_number 48457
_diffrn_reflns_theta_full 27.75
_diffrn_reflns_theta_max 31.02
_diffrn_reflns_theta_min 2.94
_diffrn_standards_decay_% 0.00
_diffrn_standards_number 0
_exptl_absorpt_coefficient_mu 0.117
_exptl_absorpt_correction_T_max 1
_exptl_absorpt_correction_T_min 1
_exptl_absorpt_correction_type multi-scan
_exptl_absorpt_process_details 'Scalepack, Otwinowski (1997)'
_exptl_crystal_colour colorless
_exptl_crystal_density_diffrn 1.170
_exptl_crystal_density_method none
_exptl_crystal_description block
_exptl_crystal_F_000 688
_exptl_crystal_size_max 0.44
_exptl_crystal_size_mid 0.07
_exptl_crystal_size_min 0.07
_refine_diff_density_max 0.378
_refine_diff_density_min -0.321
_refine_diff_density_rms 0.052
_refine_ls_extinction_method none
_refine_ls_goodness_of_fit_ref 1.039
_refine_ls_hydrogen_treatment constr
_refine_ls_matrix_type full
_refine_ls_number_parameters 205
_refine_ls_number_reflns 5746
_refine_ls_number_restraints 0
_refine_ls_restrained_S_all 1.039
_refine_ls_R_factor_all 0.0587
_refine_ls_R_factor_gt 0.0461
_refine_ls_shift/su_max 0.040
_refine_ls_shift/su_mean 0.000
_refine_ls_structure_factor_coef Fsqd
_refine_ls_weighting_details 'calc w=1/[\s^2^(Fo^2^)+(0.0496P)^2^+1.0167P] where P=(Fo^2^+2Fc^2^)/3'
_refine_ls_weighting_scheme calc
_refine_ls_wR_factor_gt 0.1073
_refine_ls_wR_factor_ref 0.1140
_reflns_number_gt 4854
_reflns_number_total 5746
_reflns_threshold_expression I>2\s(I)
_cod_data_source_file ic061749zsi20060914_055238_2.cif
_cod_data_source_block complex_4
_cod_depositor_comments
;
The following automatic conversions were performed:
'_geom_angle_publ_flag' value 'Y' changed to 'y' according to
'/home/saulius/struct/CIF-dictionaries/cif_core.dic' dictionary named
'cif_core.dic' version 2.4.1 from 2010-06-29 (37
times).

'_geom_angle_publ_flag' value 'N' changed to 'n' according to
'/home/saulius/struct/CIF-dictionaries/cif_core.dic' dictionary named
'cif_core.dic' version 2.4.1 from 2010-06-29 (60
times).

'_geom_bond_publ_flag' value 'Y' changed to 'y' according to
'/home/saulius/struct/CIF-dictionaries/cif_core.dic' dictionary named
'cif_core.dic' version 2.4.1 from 2010-06-29 (24
times).

'_geom_bond_publ_flag' value 'N' changed to 'n' according to
'/home/saulius/struct/CIF-dictionaries/cif_core.dic' dictionary named
'cif_core.dic' version 2.4.1 from 2010-06-29 (28 times).

Automatic conversion script
Id: cif_fix_enum 1527 2010-12-29 10:47:43Z saulius 
;
_cod_database_code 4307208

loop_
_symmetry_equiv_pos_as_xyz
'x, y, z'
'-x, y+1/2, -z+1/2'
'-x, -y, -z'
'x, -y-1/2, z-1/2'

loop_
_atom_site_label
_atom_site_type_symbol
_atom_site_fract_x
_atom_site_fract_y
_atom_site_fract_z
_atom_site_U_iso_or_equiv
_atom_site_adp_type
_atom_site_occupancy
_atom_site_symmetry_multiplicity
_atom_site_calc_flag
_atom_site_refinement_flags
_atom_site_disorder_assembly
_atom_site_disorder_group
Al1 Al 0.81230(3) 0.09507(4) 0.17280(2) 0.01397(9) Uani 1 1 d . . .
N1 N 0.83444(7) -0.08376(10) 0.10522(7) 0.01579(19) Uani 1 1 d . . .
C2 C 0.92269(9) -0.15349(13) 0.09548(9) 0.0185(2) Uani 1 1 d . . .
C2' C 1.02500(10) -0.08668(15) 0.12116(11) 0.0270(3) Uani 1 1 d . . .
H2'1 H 1.0174 0.0155 0.1201 0.040 Uiso 1 1 calc R . .
H2'2 H 1.0739 -0.1149 0.0770 0.040 Uiso 1 1 calc R . .
H2'3 H 1.0507 -0.1168 0.1833 0.040 Uiso 1 1 calc R . .
C3 C 0.90128(10) -0.28738(13) 0.06094(9) 0.0195(2) Uani 1 1 d . . .
H3 H 0.9498 -0.3571 0.0473 0.023 Uiso 1 1 calc R . .
C4' C 0.72829(11) -0.41713(13) 0.01639(9) 0.0210(2) Uani 1 1 d . . .
H4'1 H 0.6874 -0.4495 0.0658 0.032 Uiso 1 1 calc R . .
H4'2 H 0.7715 -0.4941 -0.0029 0.032 Uiso 1 1 calc R . .
H4'3 H 0.6820 -0.3860 -0.0363 0.032 Uiso 1 1 calc R . .
C4 C 0.79509(9) -0.29826(12) 0.05050(8) 0.0158(2) Uani 1 1 d . . .
N5 N 0.75620(7) -0.17530(10) 0.07793(7) 0.01414(18) Uani 1 1 d . . .
C6 C 0.64693(9) -0.13510(12) 0.07157(8) 0.0163(2) Uani 1 1 d . . .
H6A H 0.6041 -0.2207 0.0722 0.020 Uiso 1 1 calc R . .
H6B H 0.6295 -0.0865 0.0122 0.020 Uiso 1 1 calc R . .
C7 C 0.62110(9) -0.03943(12) 0.15056(8) 0.0165(2) Uani 1 1 d . . .
H7A H 0.5456 -0.0245 0.1470 0.020 Uiso 1 1 calc R . .
H7B H 0.6418 -0.0861 0.2100 0.020 Uiso 1 1 calc R . .
N8 N 0.67239(7) 0.09538(10) 0.14821(7) 0.01426(18) Uani 1 1 d . . .
C9 C 0.61030(9) 0.20496(12) 0.10342(8) 0.0144(2) Uani 1 1 d . . .
H9A H 0.5688 0.1648 0.0496 0.017 Uiso 1 1 calc R . .
H9B H 0.6564 0.2769 0.0801 0.017 Uiso 1 1 calc R . .
C10 C 0.53749(9) 0.27577(12) 0.16713(8) 0.0154(2) Uani 1 1 d . . .
H10A H 0.4938 0.3450 0.1314 0.018 Uiso 1 1 calc R . .
H10B H 0.4916 0.2044 0.1913 0.018 Uiso 1 1 calc R . .
N11 N 0.59509(7) 0.34579(10) 0.24364(7) 0.01406(18) Uani 1 1 d . . .
C12 C 0.62503(9) 0.29385(12) 0.32842(8) 0.0148(2) Uani 1 1 d . . .
C12' C 0.59210(10) 0.15351(13) 0.36019(8) 0.0179(2) Uani 1 1 d . . .
H12A H 0.5189 0.1393 0.3408 0.027 Uiso 1 1 calc R . .
H12B H 0.6027 0.1486 0.4276 0.027 Uiso 1 1 calc R . .
H12C H 0.6330 0.0805 0.3330 0.027 Uiso 1 1 calc R . .
C13 C 0.68858(9) 0.39397(12) 0.37197(8) 0.0167(2) Uani 1 1 d . . .
H13 H 0.7214 0.3900 0.4327 0.020 Uiso 1 1 calc R . .
C14 C 0.69439(9) 0.50294(12) 0.30743(8) 0.0165(2) Uani 1 1 d . . .
C14' C 0.75304(10) 0.63796(14) 0.31752(10) 0.0230(3) Uani 1 1 d . . .
H14A H 0.7940 0.6504 0.2645 0.034 Uiso 1 1 calc R . .
H14B H 0.7990 0.6357 0.3744 0.034 Uiso 1 1 calc R . .
H14C H 0.7045 0.7161 0.3202 0.034 Uiso 1 1 calc R . .
N15 N 0.63738(8) 0.47401(10) 0.22890(7) 0.01608(19) Uani 1 1 d . . .
C16 C 0.86134(10) 0.04529(15) 0.30065(9) 0.0230(3) Uani 1 1 d . . .
H16A H 0.8434 0.1203 0.3424 0.035 Uiso 1 1 calc R . .
H16B H 0.9363 0.0331 0.3051 0.035 Uiso 1 1 calc R . .
H16C H 0.8287 -0.0423 0.3179 0.035 Uiso 1 1 calc R . .
C17 C 0.87973(10) 0.25438(14) 0.11626(10) 0.0235(3) Uani 1 1 d . . .
H17A H 0.8609 0.2548 0.0496 0.035 Uiso 1 1 calc R . .
H17B H 0.9547 0.2455 0.1279 0.035 Uiso 1 1 calc R . .
H17C H 0.8571 0.3421 0.1432 0.035 Uiso 1 1 calc R . .

loop_
_atom_site_aniso_label
_atom_site_aniso_U_11
_atom_site_aniso_U_22
_atom_site_aniso_U_33
_atom_site_aniso_U_23
_atom_site_aniso_U_13
_atom_site_aniso_U_12
Al1 0.01245(16) 0.01248(16) 0.01697(17) -0.00146(12) 0.00119(12) -0.00101(12)
N1 0.0118(4) 0.0146(4) 0.0210(5) -0.0028(4) 0.0010(3) -0.0011(3)
C2 0.0146(5) 0.0189(5) 0.0221(6) -0.0016(4) 0.0016(4) 0.0020(4)
C2' 0.0130(5) 0.0275(7) 0.0401(8) -0.0067(6) 0.0005(5) 0.0018(5)
C3 0.0195(5) 0.0173(5) 0.0217(6) -0.0026(4) 0.0022(4) 0.0057(4)
C4' 0.0284(6) 0.0136(5) 0.0210(6) -0.0033(4) 0.0014(5) -0.0021(4)
C4 0.0211(5) 0.0125(5) 0.0140(5) -0.0006(4) 0.0023(4) 0.0012(4)
N5 0.0135(4) 0.0120(4) 0.0170(4) -0.0018(3) 0.0014(3) -0.0009(3)
C6 0.0114(5) 0.0155(5) 0.0218(5) -0.0026(4) 0.0002(4) -0.0017(4)
C7 0.0146(5) 0.0135(5) 0.0221(6) -0.0001(4) 0.0055(4) -0.0010(4)
N8 0.0128(4) 0.0108(4) 0.0194(5) 0.0003(3) 0.0023(3) 0.0006(3)
C9 0.0155(5) 0.0148(5) 0.0129(5) -0.0006(4) 0.0006(4) 0.0007(4)
C10 0.0128(5) 0.0166(5) 0.0163(5) -0.0022(4) -0.0016(4) 0.0028(4)
N11 0.0143(4) 0.0134(4) 0.0144(4) -0.0006(3) 0.0007(3) 0.0028(3)
C12 0.0146(5) 0.0156(5) 0.0143(5) -0.0009(4) 0.0022(4) 0.0040(4)
C12' 0.0222(6) 0.0158(5) 0.0159(5) 0.0008(4) 0.0029(4) 0.0007(4)
C13 0.0167(5) 0.0178(5) 0.0152(5) -0.0014(4) -0.0006(4) 0.0027(4)
C14 0.0157(5) 0.0151(5) 0.0186(5) -0.0014(4) 0.0013(4) 0.0024(4)
C14' 0.0232(6) 0.0176(5) 0.0276(6) -0.0011(5) -0.0014(5) -0.0025(5)
N15 0.0169(4) 0.0128(4) 0.0185(5) -0.0001(3) 0.0009(4) 0.0020(3)
C16 0.0222(6) 0.0259(6) 0.0203(6) -0.0017(5) -0.0027(5) 0.0002(5)
C17 0.0199(6) 0.0188(6) 0.0320(7) 0.0015(5) 0.0038(5) -0.0043(5)

loop_
_atom_type_symbol
_atom_type_description
_atom_type_scat_dispersion_real
_atom_type_scat_dispersion_imag
_atom_type_scat_source
C C 0.0033 0.0016 'International Tables Vol C Tables 4.2.6.8 and 6.1.1.4'
H H 0.0000 0.0000 'International Tables Vol C Tables 4.2.6.8 and 6.1.1.4'
N N 0.0061 0.0033 'International Tables Vol C Tables 4.2.6.8 and 6.1.1.4'
Al Al 0.0645 0.0514 'International Tables Vol C Tables 4.2.6.8 and 6.1.1.4'

loop_
_geom_angle_atom_site_label_1
_geom_angle_atom_site_label_2
_geom_angle_atom_site_label_3
_geom_angle
_geom_angle_site_symmetry_1
_geom_angle_site_symmetry_3
_geom_angle_publ_flag
N8 Al1 C17 112.89(5) . . y
N8 Al1 C16 115.06(5) . . y
C17 Al1 C16 117.32(6) . . y
N8 Al1 N1 95.02(4) . . y
C17 Al1 N1 111.44(5) . . y
C16 Al1 N1 102.06(5) . . y
C2 N1 N5 105.90(9) . . y
C2 N1 Al1 129.24(8) . . y
N5 N1 Al1 123.34(7) . . y
N1 C2 C3 110.18(11) . . y
N1 C2 C2' 120.89(11) . . y
C3 C2 C2' 128.93(11) . . y
C2 C2' H2'1 109.5 . . n
C2 C2' H2'2 109.5 . . n
H2'1 C2' H2'2 109.5 . . n
C2 C2' H2'3 109.5 . . n
H2'1 C2' H2'3 109.5 . . n
H2'2 C2' H2'3 109.5 . . n
C4 C3 C2 106.07(10) . . y
C4 C3 H3 127.0 . . n
C2 C3 H3 127.0 . . n
C4 C4' H4'1 109.5 . . n
C4 C4' H4'2 109.5 . . n
H4'1 C4' H4'2 109.5 . . n
C4 C4' H4'3 109.5 . . n
H4'1 C4' H4'3 109.5 . . n
H4'2 C4' H4'3 109.5 . . n
N5 C4 C3 107.36(10) . . y
N5 C4 C4' 122.49(11) . . y
C3 C4 C4' 130.15(11) . . y
C4 N5 N1 110.49(9) . . y
C4 N5 C6 126.37(10) . . y
N1 N5 C6 122.85(9) . . y
N5 C6 C7 112.45(9) . . y
N5 C6 H6A 109.1 . . n
C7 C6 H6A 109.1 . . n
N5 C6 H6B 109.1 . . n
C7 C6 H6B 109.1 . . n
H6A C6 H6B 107.8 . . n
N8 C7 C6 112.43(9) . . y
N8 C7 H7A 109.1 . . n
C6 C7 H7A 109.1 . . n
N8 C7 H7B 109.1 . . n
C6 C7 H7B 109.1 . . n
H7A C7 H7B 107.8 . . n
C9 N8 C7 114.30(9) . . y
C9 N8 Al1 126.96(8) . . y
C7 N8 Al1 116.56(7) . . y
N8 C9 C10 113.38(9) . . y
N8 C9 H9A 108.9 . . n
C10 C9 H9A 108.9 . . n
N8 C9 H9B 108.9 . . n
C10 C9 H9B 108.9 . . n
H9A C9 H9B 107.7 . . n
N11 C10 C9 111.07(9) . . y
N11 C10 H10A 109.4 . . n
C9 C10 H10A 109.4 . . n
N11 C10 H10B 109.4 . . n
C9 C10 H10B 109.4 . . n
H10A C10 H10B 108.0 . . n
C12 N11 N15 112.41(9) . . y
C12 N11 C10 128.30(10) . . y
N15 N11 C10 118.76(9) . . y
N11 C12 C13 106.24(10) . . y
N11 C12 C12' 122.82(10) . . y
C13 C12 C12' 130.94(11) . . y
C12 C12' H12A 109.5 . . n
C12 C12' H12B 109.5 . . n
H12A C12' H12B 109.5 . . n
C12 C12' H12C 109.5 . . n
H12A C12' H12C 109.5 . . n
H12B C12' H12C 109.5 . . n
C12 C13 C14 105.58(10) . . y
C12 C13 H13 127.2 . . n
C14 C13 H13 127.2 . . n
N15 C14 C13 111.11(11) . . y
N15 C14 C14' 120.18(11) . . y
C13 C14 C14' 128.71(11) . . y
C14 C14' H14A 109.5 . . n
C14 C14' H14B 109.5 . . n
H14A C14' H14B 109.5 . . n
C14 C14' H14C 109.5 . . n
H14A C14' H14C 109.5 . . n
H14B C14' H14C 109.5 . . n
C14 N15 N11 104.65(9) . . y
Al1 C16 H16A 109.5 . . n
Al1 C16 H16B 109.5 . . n
H16A C16 H16B 109.5 . . n
Al1 C16 H16C 109.5 . . n
H16A C16 H16C 109.5 . . n
H16B C16 H16C 109.5 . . n
Al1 C17 H17A 109.5 . . n
Al1 C17 H17B 109.5 . . n
H17A C17 H17B 109.5 . . n
Al1 C17 H17C 109.5 . . n
H17A C17 H17C 109.5 . . n
H17B C17 H17C 109.5 . . n

loop_
_geom_bond_atom_site_label_1
_geom_bond_atom_site_label_2
_geom_bond_distance
_geom_bond_site_symmetry_2
_geom_bond_publ_flag
Al1 N8 1.8267(10) . y
Al1 C17 1.9698(13) . y
Al1 C16 1.9732(13) . y
Al1 N1 2.0025(10) . y
N1 C2 1.3456(15) . y
N1 N5 1.3751(13) . y
C2 C3 1.3927(17) . y
C2 C2' 1.4957(17) . y
C2' H2'1 0.9800 . n
C2' H2'2 0.9800 . n
C2' H2'3 0.9800 . n
C3 C4 1.3820(17) . y
C3 H3 0.9500 . n
C4' C4 1.4891(17) . y
C4' H4'1 0.9800 . n
C4' H4'2 0.9800 . n
C4' H4'3 0.9800 . n
C4 N5 1.3516(14) . y
N5 C6 1.4689(14) . y
C6 C7 1.5271(16) . y
C6 H6A 0.9900 . n
C6 H6B 0.9900 . n
C7 N8 1.4514(14) . y
C7 H7A 0.9900 . n
C7 H7B 0.9900 . n
N8 C9 1.4435(15) . y
C9 C10 1.5367(16) . y
C9 H9A 0.9900 . n
C9 H9B 0.9900 . n
C10 N11 1.4520(14) . y
C10 H10A 0.9900 . n
C10 H10B 0.9900 . n
N11 C12 1.3558(14) . y
N11 N15 1.3662(14) . y
C12 C13 1.3825(16) . y
C12 C12' 1.4915(16) . y
C12' H12A 0.9800 . n
C12' H12B 0.9800 . n
C12' H12C 0.9800 . n
C13 C14 1.4075(17) . y
C13 H13 0.9500 . n
C14 N15 1.3380(15) . y
C14 C14' 1.4988(17) . y
C14' H14A 0.9800 . n
C14' H14B 0.9800 . n
C14' H14C 0.9800 . n
C16 H16A 0.9800 . n
C16 H16B 0.9800 . n
C16 H16C 0.9800 . n
C17 H17A 0.9800 . n
C17 H17B 0.9800 . n
C17 H17C 0.9800 . n
